data_4512212
loop_
_publ_author_name
'Corro, Macarena'
'Besora, Maria'
'Maya, Celia'
'\'Alvarez, Eleuterio'
'Urbano, Juan'
'Fructos, Manuel R.'
'Maseras, Feliu'
'P\'erez, Pedro J.'

_publ_section_title
;
 Catalytic Copper-Mediated Ring Opening and Functionalization of
 Benzoxazoles
;
_journal_issue 11
_journal_name_full 'ACS Catalysis'
_journal_page_first 4215
_journal_paper_doi 10.1021/cs5012519
_journal_volume 4
_journal_year 2014
_chemical_formula_sum 'C17 H17 N O4'
_chemical_formula_weight 299.32
_chemical_name_systematic
; 
 ? 
;
_space_group_IT_number 2
_symmetry_cell_setting triclinic
_symmetry_space_group_name_Hall '-P 1'
_symmetry_space_group_name_H-M 'P -1'
_atom_sites_solution_hydrogens geom
_atom_sites_solution_primary direct
_atom_sites_solution_secondary difmap
_audit_creation_method SHELXL-97
_cell_angle_alpha 110.549(2)
_cell_angle_beta 102.752(2)
_cell_angle_gamma 93.549(3)
_cell_formula_units_Z 2
_cell_length_a 7.9337(3)
_cell_length_b 8.6976(3)
_cell_length_c 11.8982(5)
_cell_measurement_reflns_used 3189
_cell_measurement_temperature 100(2)
_cell_measurement_theta_max 30.48
_cell_measurement_theta_min 2.66
_cell_volume 741.04(5)
_computing_cell_refinement 'Bruker SMART'
_computing_data_collection 'Bruker SMART'
_computing_data_reduction 'Bruker SAINT'
_computing_molecular_graphics 'Bruker SHELXTL'
_computing_publication_material 'Bruker SHELXTL'
_computing_structure_refinement 'SHELXL-97 (Sheldrick, 2008)'
_computing_structure_solution 'SHELXS-97 (Sheldrick, 2008)'
_diffrn_ambient_temperature 100(2)
_diffrn_measured_fraction_theta_full 0.991
_diffrn_measured_fraction_theta_max 0.991
_diffrn_measurement_device_type 'CCD area detector'
_diffrn_measurement_method 'phi and omega scans'
_diffrn_radiation_monochromator graphite
_diffrn_radiation_source 'fine-focus sealed tube'
_diffrn_radiation_type MoK\a
_diffrn_radiation_wavelength 0.71073
_diffrn_reflns_av_R_equivalents 0.0219
_diffrn_reflns_av_sigmaI/netI 0.0365
_diffrn_reflns_limit_h_max 10
_diffrn_reflns_limit_h_min -10
_diffrn_reflns_limit_k_max 11
_diffrn_reflns_limit_k_min -11
_diffrn_reflns_limit_l_max 15
_diffrn_reflns_limit_l_min -15
_diffrn_reflns_number 6873
_diffrn_reflns_theta_full 28.28
_diffrn_reflns_theta_max 28.28
_diffrn_reflns_theta_min 2.53
_exptl_absorpt_coefficient_mu 0.096
_exptl_absorpt_correction_T_max 0.7461
_exptl_absorpt_correction_T_min 0.6261
_exptl_absorpt_correction_type multi-scan
_exptl_absorpt_process_details
;
SADABS, Bruker (2006). APEX 2. Version 2.1. Bruker Analytical
 X-ray Solutions, Madison, Wisconsin, USA.  
;
_exptl_crystal_colour colourless
_exptl_crystal_density_diffrn 1.341
_exptl_crystal_density_method 'not measured'
_exptl_crystal_description prism
_exptl_crystal_F_000 316
_exptl_crystal_size_max 0.21
_exptl_crystal_size_mid 0.15
_exptl_crystal_size_min 0.13
_refine_diff_density_max 0.340
_refine_diff_density_min -0.250
_refine_diff_density_rms 0.046
_refine_ls_extinction_method none
_refine_ls_goodness_of_fit_ref 1.041
_refine_ls_hydrogen_treatment mixed
_refine_ls_matrix_type full
_refine_ls_number_parameters 214
_refine_ls_number_reflns 3639
_refine_ls_number_restraints 2
_refine_ls_restrained_S_all 1.054
_refine_ls_R_factor_all 0.0532
_refine_ls_R_factor_gt 0.0431
_refine_ls_shift/su_max 0.000
_refine_ls_shift/su_mean 0.000
_refine_ls_structure_factor_coef Fsqd
_refine_ls_weighting_details 'calc w=1/[\s^2^(Fo^2^)+(0.0431P)^2^+0.3313P] where P=(Fo^2^+2Fc^2^)/3'
_refine_ls_weighting_scheme calc
_refine_ls_wR_factor_gt 0.1031
_refine_ls_wR_factor_ref 0.1092
_reflns_number_gt 3033
_reflns_number_total 3639
_reflns_threshold_expression >2sigma(I)
_cod_data_source_file cs5012519_si_002.cif
_cod_data_source_block jub0112a
_cod_depositor_comments
;
The following automatic conversions were performed:

'_symmetry_cell_setting' value 'Triclinic' changed to 'triclinic'
according to
/home/saulius/struct/COD-crude-data--automatic-downloads/rss-feeds/ACS/lib/dictionaries/cif_core.dic
dictionary named 'cif_core.dic' version 2.4.2 from 2011-04-26.

Automatic conversion script
Id: cif_fix_values 2827 2014-09-09 07:05:25Z andrius 

 Adding full bibliography for 4512210--4512212.cif.
;
_cod_original_sg_symbol_H-M P-1
_cod_database_code 4512212

loop_
_symmetry_equiv_pos_as_xyz
'x, y, z'
'-x, -y, -z'

loop_
_atom_site_label
_atom_site_type_symbol
_atom_site_fract_x
_atom_site_fract_y
_atom_site_fract_z
_atom_site_U_iso_or_equiv
_atom_site_adp_type
_atom_site_occupancy
_atom_site_symmetry_multiplicity
_atom_site_calc_flag
_atom_site_refinement_flags
_atom_site_disorder_assembly
_atom_site_disorder_group
O1A O 0.6718(2) 0.86908(17) 0.43811(12) 0.0293(4) Uani 0.816(4) 1 d P A 1
H1OA H 0.711(4) 0.784(4) 0.410(3) 0.044 Uiso 0.816(4) 1 d P A 1
C1A C 0.66692(18) 0.94737(17) 0.35994(14) 0.0222(3) Uani 0.816(4) 1 d P A 1
C5A C 0.64866(18) 0.95417(18) 0.15674(15) 0.0227(3) Uani 0.816(4) 1 d P A 1
H5A H 0.646(4) 0.897(4) 0.072(3) 0.034 Uiso 0.816(4) 1 d P A 1
O1B O 0.6084(8) 0.8944(9) 0.0427(5) 0.0244(17) Uiso 0.184(4) 1 d PD A 2
H1OB H 0.593(14) 0.762(14) 0.002(10) 0.037 Uiso 0.184(4) 1 d P A 2
C1B C 0.66692(18) 0.94737(17) 0.35994(14) 0.0222(3) Uani 0.184(4) 1 d PD A 2
H1B H 0.6748 0.8874 0.4135 0.027 Uiso 0.184(4) 1 calc PRD A 2
C5B C 0.64866(18) 0.95417(18) 0.15674(15) 0.0227(3) Uani 0.184(4) 1 d PD A 2
O2 O 0.48934(13) 0.43468(12) 0.11452(9) 0.0220(2) Uani 1 1 d . A .
O3 O 0.83215(13) 0.59657(12) 0.37250(9) 0.0212(2) Uani 1 1 d . . .
O4 O 1.01286(13) 0.47555(13) 0.25993(9) 0.0226(2) Uani 1 1 d . . .
N1 N 0.65524(14) 0.68918(13) 0.18551(10) 0.0145(2) Uani 1 1 d . A .
C2 C 0.6638(2) 1.11833(19) 0.40576(17) 0.0319(4) Uani 1 1 d . . .
H2 H 0.6674 1.1751 0.4908 0.038 Uiso 1 1 calc R A 1
C3 C 0.6557(2) 1.20440(18) 0.32806(19) 0.0338(4) Uani 1 1 d . A .
H3 H 0.6549 1.3209 0.3603 0.041 Uiso 1 1 calc R . .
C4 C 0.64852(19) 1.12443(18) 0.20382(18) 0.0312(4) Uani 1 1 d . . .
H4 H 0.6436 1.1855 0.1511 0.037 Uiso 1 1 calc R A 1
C6 C 0.65827(16) 0.86605(15) 0.23459(13) 0.0168(3) Uani 1 1 d . . .
C7 C 0.50289(17) 0.58576(16) 0.15275(12) 0.0178(3) Uani 1 1 d . . .
H7 H 0.3997 0.6341 0.1600 0.021 Uiso 1 1 calc R A .
C8 C 0.81402(16) 0.61452(15) 0.17108(11) 0.0138(2) Uani 1 1 d . . .
H8 H 0.7808 0.5119 0.0938 0.017 Uiso 1 1 calc R A .
C9 C 0.88463(17) 0.56232(15) 0.28040(12) 0.0158(2) Uani 1 1 d . A .
C10 C 1.10182(19) 0.4230(2) 0.35872(14) 0.0258(3) Uani 1 1 d . . .
H10A H 1.0426 0.3135 0.3483 0.031 Uiso 1 1 calc R . .
H10B H 1.1000 0.5045 0.4409 0.031 Uiso 1 1 calc R . .
C11 C 1.28549(19) 0.41235(19) 0.34993(14) 0.0242(3) Uani 1 1 d . . .
H11A H 1.2855 0.3357 0.2668 0.036 Uiso 1 1 calc R . .
H11B H 1.3471 0.3716 0.4122 0.036 Uiso 1 1 calc R . .
H11C H 1.3447 0.5227 0.3650 0.036 Uiso 1 1 calc R . .
C12 C 0.95242(16) 0.72881(15) 0.15650(12) 0.0151(2) Uani 1 1 d . A .
C13 C 1.06930(17) 0.84958(16) 0.26023(13) 0.0195(3) Uani 1 1 d . . .
H13 H 1.0651 0.8585 0.3414 0.023 Uiso 1 1 calc R A .
C14 C 1.19158(18) 0.95650(17) 0.24490(14) 0.0235(3) Uani 1 1 d . A .
H14 H 1.2718 1.0378 0.3155 0.028 Uiso 1 1 calc R . .
C15 C 1.19649(18) 0.94457(18) 0.12655(15) 0.0247(3) Uani 1 1 d . . .
H15 H 1.2789 1.0191 0.1162 0.030 Uiso 1 1 calc R A .
C16 C 1.08173(18) 0.82431(17) 0.02314(14) 0.0221(3) Uani 1 1 d . A .
H16 H 1.0862 0.8161 -0.0579 0.027 Uiso 1 1 calc R . .
C17 C 0.96007(17) 0.71564(16) 0.03786(12) 0.0180(3) Uani 1 1 d . . .
H17 H 0.8822 0.6325 -0.0331 0.022 Uiso 1 1 calc R A .

loop_
_atom_site_aniso_label
_atom_site_aniso_U_11
_atom_site_aniso_U_22
_atom_site_aniso_U_33
_atom_site_aniso_U_23
_atom_site_aniso_U_13
_atom_site_aniso_U_12
O1A 0.0438(9) 0.0285(8) 0.0194(7) 0.0087(5) 0.0131(6) 0.0173(6)
C1A 0.0185(6) 0.0194(6) 0.0260(7) 0.0049(5) 0.0060(5) 0.0045(5)
C5A 0.0167(6) 0.0210(7) 0.0327(8) 0.0148(6) 0.0029(6) 0.0028(5)
C1B 0.0185(6) 0.0194(6) 0.0260(7) 0.0049(5) 0.0060(5) 0.0045(5)
C5B 0.0167(6) 0.0210(7) 0.0327(8) 0.0148(6) 0.0029(6) 0.0028(5)
O2 0.0228(5) 0.0166(5) 0.0260(5) 0.0090(4) 0.0046(4) -0.0021(4)
O3 0.0253(5) 0.0247(5) 0.0187(5) 0.0120(4) 0.0081(4) 0.0084(4)
O4 0.0248(5) 0.0306(5) 0.0218(5) 0.0172(4) 0.0092(4) 0.0146(4)
N1 0.0141(5) 0.0129(5) 0.0160(5) 0.0057(4) 0.0027(4) 0.0019(4)
C2 0.0211(7) 0.0211(7) 0.0426(9) -0.0022(6) 0.0103(7) 0.0030(6)
C3 0.0176(7) 0.0137(6) 0.0672(12) 0.0096(7) 0.0142(7) 0.0028(5)
C4 0.0177(7) 0.0212(7) 0.0620(11) 0.0242(7) 0.0098(7) 0.0046(5)
C6 0.0119(6) 0.0129(6) 0.0243(7) 0.0065(5) 0.0029(5) 0.0020(4)
C7 0.0162(6) 0.0187(6) 0.0185(6) 0.0085(5) 0.0026(5) 0.0007(5)
C8 0.0151(6) 0.0126(5) 0.0135(6) 0.0052(4) 0.0027(4) 0.0023(4)
C9 0.0161(6) 0.0138(6) 0.0172(6) 0.0074(5) 0.0017(5) 0.0006(4)
C10 0.0213(7) 0.0379(8) 0.0297(8) 0.0252(7) 0.0067(6) 0.0113(6)
C11 0.0220(7) 0.0261(7) 0.0263(7) 0.0118(6) 0.0054(6) 0.0069(5)
C12 0.0139(6) 0.0145(6) 0.0181(6) 0.0075(5) 0.0040(5) 0.0038(4)
C13 0.0183(6) 0.0196(6) 0.0186(6) 0.0076(5) 0.0004(5) 0.0017(5)
C14 0.0168(6) 0.0193(6) 0.0297(7) 0.0080(6) -0.0003(5) -0.0011(5)
C15 0.0165(6) 0.0231(7) 0.0397(8) 0.0162(6) 0.0105(6) 0.0024(5)
C16 0.0224(7) 0.0240(7) 0.0269(7) 0.0142(6) 0.0119(6) 0.0056(5)
C17 0.0169(6) 0.0178(6) 0.0194(6) 0.0074(5) 0.0043(5) 0.0030(5)

loop_
_atom_type_symbol
_atom_type_description
_atom_type_scat_dispersion_real
_atom_type_scat_dispersion_imag
_atom_type_scat_source
C C 0.0033 0.0016 'International Tables Vol C Tables 4.2.6.8 and 6.1.1.4'
H H 0.0000 0.0000 'International Tables Vol C Tables 4.2.6.8 and 6.1.1.4'
N N 0.0061 0.0033 'International Tables Vol C Tables 4.2.6.8 and 6.1.1.4'
O O 0.0106 0.0060 'International Tables Vol C Tables 4.2.6.8 and 6.1.1.4'

loop_
_geom_angle_atom_site_label_1
_geom_angle_atom_site_label_2
_geom_angle_atom_site_label_3
_geom_angle
C1A O1A H1OA 107.7(19)
O1A C1A C6 123.06(13)
O1A C1A C2 117.84(14)
C6 C1A C2 119.05(14)
C4 C5A C6 120.02(15)
C4 C5A H5A 120.7(19)
C6 C5A H5A 119.2(18)
H5A O1B H1OB 94(7)
C9 O4 C10 117.30(11)
C7 N1 C6 119.93(11)
C7 N1 C8 117.90(10)
C6 N1 C8 122.16(10)
C3 C2 C1A 120.05(16)
C3 C2 H2 120.0
C1A C2 H2 120.0
C2 C3 C4 121.09(14)
C2 C3 H3 119.5
C4 C3 H3 119.5
C3 C4 C5A 119.41(15)
C3 C4 H4 120.3
C5A C4 H4 120.3
C5A C6 C1A 120.37(13)
C5A C6 N1 120.09(12)
C1A C6 N1 119.52(12)
O2 C7 N1 124.33(13)
O2 C7 H7 117.8
N1 C7 H7 117.8
N1 C8 C12 112.31(10)
N1 C8 C9 109.90(10)
C12 C8 C9 111.30(10)
N1 C8 H8 107.7
C12 C8 H8 107.7
C9 C8 H8 107.7
O3 C9 O4 124.78(12)
O3 C9 C8 125.06(12)
O4 C9 C8 110.15(11)
O4 C10 C11 107.44(12)
O4 C10 H10A 110.2
C11 C10 H10A 110.2
O4 C10 H10B 110.2
C11 C10 H10B 110.2
H10A C10 H10B 108.5
C10 C11 H11A 109.5
C10 C11 H11B 109.5
H11A C11 H11B 109.5
C10 C11 H11C 109.5
H11A C11 H11C 109.5
H11B C11 H11C 109.5
C17 C12 C13 119.65(12)
C17 C12 C8 119.33(11)
C13 C12 C8 121.00(12)
C14 C13 C12 120.12(13)
C14 C13 H13 119.9
C12 C13 H13 119.9
C15 C14 C13 119.92(13)
C15 C14 H14 120.0
C13 C14 H14 120.0
C14 C15 C16 120.30(13)
C14 C15 H15 119.9
C16 C15 H15 119.9
C15 C16 C17 120.06(13)
C15 C16 H16 120.0
C17 C16 H16 120.0
C16 C17 C12 119.93(13)
C16 C17 H17 120.0
C12 C17 H17 120.0

loop_
_geom_bond_atom_site_label_1
_geom_bond_atom_site_label_2
_geom_bond_distance
O1A C1A 1.328(2)
O1A H1OA 0.81(3)
C1A C6 1.392(2)
C1A C2 1.396(2)
C5A C4 1.387(2)
C5A C6 1.3877(19)
C5A H5A 0.95(3)
O1B H5A 0.40(3)
O1B H1OB 1.07(11)
O2 C7 1.2192(16)
O3 C9 1.2044(16)
O4 C9 1.3188(16)
O4 C10 1.4625(16)
N1 C7 1.3540(17)
N1 C6 1.4376(15)
N1 C8 1.4685(16)
C2 C3 1.373(3)
C2 H2 0.9500
C3 C4 1.381(3)
C3 H3 0.9500
C4 H4 0.9500
C7 H7 0.9500
C8 C12 1.5146(17)
C8 C9 1.5283(17)
C8 H8 1.0000
C10 C11 1.490(2)
C10 H10A 0.9900
C10 H10B 0.9900
C11 H11A 0.9800
C11 H11B 0.9800
C11 H11C 0.9800
C12 C17 1.3909(18)
C12 C13 1.3966(18)
C13 C14 1.387(2)
C13 H13 0.9500
C14 C15 1.385(2)
C14 H14 0.9500
C15 C16 1.386(2)
C15 H15 0.9500
C16 C17 1.3905(19)
C16 H16 0.9500
C17 H17 0.9500

loop_
_geom_torsion_atom_site_label_1
_geom_torsion_atom_site_label_2
_geom_torsion_atom_site_label_3
_geom_torsion_atom_site_label_4
_geom_torsion
O1A C1A C2 C3 -178.85(14)
C6 C1A C2 C3 -1.2(2)
C1A C2 C3 C4 0.7(2)
C2 C3 C4 C5A 0.4(2)
C6 C5A C4 C3 -0.9(2)
C4 C5A C6 C1A 0.3(2)
C4 C5A C6 N1 178.87(12)
O1A C1A C6 C5A 178.22(14)
C2 C1A C6 C5A 0.7(2)
O1A C1A C6 N1 -0.3(2)
C2 C1A C6 N1 -177.86(12)
C7 N1 C6 C5A -96.29(15)
C8 N1 C6 C5A 84.78(15)
C7 N1 C6 C1A 82.27(16)
C8 N1 C6 C1A -96.66(15)
C6 N1 C7 O2 -177.34(12)
C8 N1 C7 O2 1.64(19)
C7 N1 C8 C12 155.40(11)
C6 N1 C8 C12 -25.64(16)
C7 N1 C8 C9 -80.13(13)
C6 N1 C8 C9 98.83(13)
C10 O4 C9 O3 -2.5(2)
C10 O4 C9 C8 176.84(11)
N1 C8 C9 O3 -9.00(17)
C12 C8 C9 O3 116.06(14)
N1 C8 C9 O4 171.63(10)
C12 C8 C9 O4 -63.31(13)
C9 O4 C10 C11 -150.37(12)
N1 C8 C12 C17 -93.16(13)
C9 C8 C12 C17 143.14(12)
N1 C8 C12 C13 85.25(14)
C9 C8 C12 C13 -38.45(16)
C17 C12 C13 C14 0.43(19)
C8 C12 C13 C14 -177.98(12)
C12 C13 C14 C15 0.7(2)
C13 C14 C15 C16 -1.1(2)
C14 C15 C16 C17 0.5(2)
C15 C16 C17 C12 0.7(2)
C13 C12 C17 C16 -1.10(19)
C8 C12 C17 C16 177.34(12)
